data_7125361
loop_
_publ_author_name
'Xie, Ming-Sheng'
'Zhao, Guo-Feng'
'Qin, Tao'
'Suo, Yong-Bo'
'Qu, Gui-Rong'
'Guo, Hai-Ming'

_publ_section_title
;
 Thiourea participation in [3+2] cycloaddition with donor-acceptor
 cyclopropanes: a domino process to 2-amino-dihydrothiophenes.
;
_journal_issue 11
_journal_name_full 'Chemical communications (Cambridge, England)'
_journal_page_first 1580
_journal_page_last 1583
_journal_paper_doi 10.1039/c8cc09595g
_journal_volume 55
_journal_year 2019
_chemical_formula_moiety 'C16 H20 N2 O6 S'
_chemical_formula_sum 'C16 H20 N2 O6 S'
_chemical_formula_weight 368.41
_space_group_crystal_system orthorhombic
_space_group_IT_number 61
_space_group_name_Hall '-P 2ac 2ab'
_space_group_name_H-M_alt 'P b c a'
_symmetry_Int_Tables_number 61
_audit_creation_date 2017-12-11
_audit_creation_method
;
Olex2 1.2-alpha
(compiled 2017.07.20 svn.r3457 for OlexSys, GUI svn.r5381)
;
_audit_update_record
;
2018-06-28 deposited with the CCDC.
2019-01-07 downloaded from the CCDC.
;
_cell_angle_alpha 90
_cell_angle_beta 90
_cell_angle_gamma 90
_cell_formula_units_Z 8
_cell_length_a 14.0809(10)
_cell_length_b 12.1296(5)
_cell_length_c 21.4422(10)
_cell_measurement_reflns_used 3912
_cell_measurement_temperature 291.37(11)
_cell_measurement_theta_max 27.5770
_cell_measurement_theta_min 3.8360
_cell_volume 3662.2(3)
_computing_cell_refinement 'CrysAlisPro 1.171.39.35c (Rigaku OD, 2017)'
_computing_data_collection 'CrysAlisPro 1.171.39.35c (Rigaku OD, 2017)'
_computing_data_reduction 'CrysAlisPro 1.171.39.35c (Rigaku OD, 2017)'
_computing_molecular_graphics 'Olex2 (Dolomanov et al., 2009)'
_computing_publication_material 'Olex2 (Dolomanov et al., 2009)'
_computing_structure_refinement 'olex2.refine (Bourhis et al., 2015)'
_diffrn_ambient_environment air
_diffrn_ambient_temperature 291.37(11)
_diffrn_detector 'CCD plate'
_diffrn_detector_area_resol_mean 8.0528
_diffrn_detector_type EosS2
_diffrn_measured_fraction_theta_full 0.9947
_diffrn_measured_fraction_theta_max 0.9947
_diffrn_measurement_details
;
List of Runs (angles in degrees, time in seconds):

  # Type    Start    End  Width  t~exp~   \w     \q     \k     \f   Frames
#--------------------------------------------------------------------------
  1  \w     49.00  87.00   1.00    6.11    --   16.13-178.00 -30.00   38
  2  \w    -41.00   9.00   1.00    6.11    --   16.13   0.00 -90.00   50
  3  \w     17.00  72.00   1.00    6.11    --   16.13   0.00 -90.00   55
  4  \w     57.00  89.00   1.00    6.11    --   16.13-178.00  90.00   32
;
_diffrn_measurement_device 'four-circle diffractometer'
_diffrn_measurement_device_type 'SuperNova, Dual, Cu at home/near, EosS2'
_diffrn_measurement_method '\w scans'
_diffrn_orient_matrix_type 'CrysAlisPro convention (1999,Acta A55,543-557)'
_diffrn_orient_matrix_UB_11 0.0338723000
_diffrn_orient_matrix_UB_12 -0.0064074000
_diffrn_orient_matrix_UB_13 -0.0242433000
_diffrn_orient_matrix_UB_21 0.0313475000
_diffrn_orient_matrix_UB_22 0.0362722000
_diffrn_orient_matrix_UB_23 0.0157551000
_diffrn_orient_matrix_UB_31 0.0202043000
_diffrn_orient_matrix_UB_32 -0.0454138000
_diffrn_orient_matrix_UB_33 0.0160740000
_diffrn_radiation_monochromator mirror
_diffrn_radiation_probe x-ray
_diffrn_radiation_type 'Mo K\a'
_diffrn_radiation_wavelength 0.71073
_diffrn_reflns_av_R_equivalents 0.0368
_diffrn_reflns_av_unetI/netI 0.0379
_diffrn_reflns_limit_h_max 18
_diffrn_reflns_limit_h_min -14
_diffrn_reflns_limit_k_max 11
_diffrn_reflns_limit_k_min -16
_diffrn_reflns_limit_l_max 23
_diffrn_reflns_limit_l_min -28
_diffrn_reflns_number 12723
_diffrn_reflns_theta_full 26.0000
_diffrn_reflns_theta_max 25.00
_diffrn_reflns_theta_min 3.35
_diffrn_source 'micro-focus sealed X-ray tube'
_diffrn_source_type 'SuperNova (Mo) X-ray Source'
_exptl_absorpt_coefficient_mu 0.210
_exptl_absorpt_correction_T_max 1.00000
_exptl_absorpt_correction_T_min 0.61094
_exptl_absorpt_correction_type multi-scan
_exptl_absorpt_process_details
;
CrysAlisPro 1.171.39.35c (Rigaku Oxford Diffraction, 2017)
Empirical absorption correction using spherical harmonics,
 implemented in SCALE3 ABSPACK scaling algorithm.
;
_exptl_crystal_colour 'clear light colourless'
_exptl_crystal_colour_lustre clear
_exptl_crystal_colour_modifier light
_exptl_crystal_colour_primary colourless
_exptl_crystal_density_diffrn 1.3363
_exptl_crystal_description 'rect. Prism'
_exptl_crystal_F_000 1553.8721
_exptl_crystal_size_max 0.7
_exptl_crystal_size_mid 0.4
_exptl_crystal_size_min 0.2
_refine_diff_density_max 0.3072
_refine_diff_density_min -0.3634
_refine_diff_density_rms 0.0587
_refine_ls_d_res_high 0.8409
_refine_ls_d_res_low 6.0891
_refine_ls_goodness_of_fit_ref 1.0479
_refine_ls_hydrogen_treatment constr
_refine_ls_matrix_type full
_refine_ls_number_constraints 32
_refine_ls_number_parameters 230
_refine_ls_number_reflns 3212
_refine_ls_number_restraints 0
_refine_ls_restrained_S_all 1.0479
_refine_ls_R_factor_all 0.0628
_refine_ls_R_factor_gt 0.0474
_refine_ls_shift/su_max 0.0006
_refine_ls_shift/su_mean 0.0000
_refine_ls_structure_factor_coef Fsqd
_refine_ls_weighting_details 'w=1/[\s^2^(Fo^2^)+(0.0694P)^2^+1.0242P] where P=(Fo^2^+2Fc^2^)/3'
_refine_ls_weighting_scheme calc
_refine_ls_wR_factor_gt 0.1241
_refine_ls_wR_factor_ref 0.1385
_reflns_Friedel_coverage 0.0
_reflns_limit_h_max 16
_reflns_limit_h_min 0
_reflns_limit_k_max 14
_reflns_limit_k_min 0
_reflns_limit_l_max 25
_reflns_limit_l_min 0
_reflns_number_gt 2516
_reflns_number_total 3212
_reflns_threshold_expression I>=2u(I)
_cod_data_source_file c8cc09595g2.cif
_cod_data_source_block zgf-20171208
_cod_original_cell_volume 3662.2(4)
_cod_database_code 7125361
_chemical_oxdiff_formula 'C1 H1 O1 N1 S1'
_reflns_odcompleteness_completeness 98.81
_reflns_odcompleteness_iscentric 1
_reflns_odcompleteness_theta 26.32
_olex2_refinement_description
;
1. Fixed Uiso
 At 1.2 times of:
  All C(H) groups, All C(H,H) groups, All N(H) groups, All N(H,H) groups
 At 1.5 times of:
  All C(H,H,H) groups
2.a Rotating group:
 N20(H20a,H20b)
2.b Ternary CH refined with riding coordinates:
 C7(H7)
2.c Secondary CH2 refined with riding coordinates:
 C8(H8a,H8b)
2.d Aromatic/amide H refined with riding coordinates:
 N11(H11), C6(H6), C2(H2), C5(H5), C4(H4), C3(H3)
2.e Idealised Me refined as rotating group:
 C24(H24a,H24b,H24c), C18(H18a,H18b,H18c), C14(H14a,H14b,H14c)
;
_olex2_submission_special_instructions 'No special instructions were received'
_oxdiff_exptl_absorpt_empirical_details
;
Empirical correction (ABSPACK) includes:
- Absorption correction using spherical harmonics
- Frame scaling
;
_oxdiff_exptl_absorpt_empirical_full_max 1.444
_oxdiff_exptl_absorpt_empirical_full_min 0.629

loop_
_space_group_symop_id
_space_group_symop_operation_xyz
1 x,y,z
2 x+1/2,-y+1/2,-z
3 -x,y+1/2,-z+1/2
4 -x+1/2,-y,z+1/2
5 -x,-y,-z
6 -x-1/2,y-1/2,z
7 x,-y-1/2,z-1/2
8 x-1/2,y,-z-1/2

loop_
_atom_site_label
_atom_site_type_symbol
_atom_site_fract_x
_atom_site_fract_y
_atom_site_fract_z
_atom_site_U_iso_or_equiv
_atom_site_adp_type
_atom_site_occupancy
_atom_site_refinement_flags_posn
S21 S 0.56220(5) 0.43354(4) 0.36427(3) 0.0522(2) Uani 1.000000 .
O25 O 0.60997(13) 0.42482(12) 0.48384(7) 0.0517(4) Uani 1.000000 .
O17 O 0.66274(13) 0.82277(13) 0.32230(7) 0.0566(5) Uani 1.000000 .
O23 O 0.60291(14) 0.26754(13) 0.42833(8) 0.0580(5) Uani 1.000000 .
O15 O 0.62193(15) 0.82167(15) 0.61599(8) 0.0669(6) Uani 1.000000 .
O19 O 0.64313(16) 0.94189(13) 0.40068(9) 0.0697(6) Uani 1.000000 .
N20 N 0.62839(15) 0.66965(15) 0.52334(9) 0.0501(5) Uani 1.000000 .
H20a H 0.6033(12) 0.6892(4) 0.5584(3) 0.0602(6) Uiso 1.000000 GR
H20b H 0.5939(11) 0.6188(6) 0.5067(4) 0.0602(6) Uiso 1.000000 GR
N11 N 0.62883(16) 0.86064(15) 0.51208(9) 0.0535(6) Uani 1.000000 .
H11 H 0.62977(16) 0.91593(15) 0.48698(9) 0.0641(7) Uiso 1.000000 R
O13 O 0.62165(18) 0.99470(14) 0.57945(9) 0.0832(7) Uani 1.000000 .
C22 C 0.59677(17) 0.37684(18) 0.43605(11) 0.0437(5) Uani 1.000000 .
C10 C 0.63249(16) 0.75724(17) 0.48417(11) 0.0418(5) Uani 1.000000 .
C9 C 0.64154(16) 0.74799(17) 0.42106(10) 0.0405(5) Uani 1.000000 .
C1 C 0.48541(16) 0.62667(16) 0.33615(10) 0.0403(5) Uani 1.000000 .
C7 C 0.55013(17) 0.57899(16) 0.38577(10) 0.0392(5) Uani 1.000000 .
H7 H 0.51739(17) 0.58319(16) 0.42603(10) 0.0471(6) Uiso 1.000000 R
C8 C 0.64737(17) 0.63452(17) 0.39241(10) 0.0424(5) Uani 1.000000 .
H8a H 0.67652(17) 0.64024(17) 0.35155(10) 0.0509(6) Uiso 1.000000 R
H8b H 0.68790(17) 0.58850(17) 0.41811(10) 0.0509(6) Uiso 1.000000 R
C16 C 0.64873(18) 0.84566(19) 0.38275(11) 0.0473(6) Uani 1.000000 .
C6 C 0.51759(19) 0.65006(19) 0.27651(10) 0.0501(6) Uani 1.000000 .
H6 H 0.58125(19) 0.63885(19) 0.26685(10) 0.0601(7) Uiso 1.000000 R
C2 C 0.38994(18) 0.64301(19) 0.34886(11) 0.0493(6) Uani 1.000000 .
H2 H 0.36623(18) 0.62707(19) 0.38833(11) 0.0591(7) Uiso 1.000000 R
C12 C 0.62403(19) 0.8857(2) 0.57312(12) 0.0544(6) Uani 1.000000 .
C5 C 0.4571(2) 0.6896(2) 0.23132(12) 0.0595(7) Uani 1.000000 .
H5 H 0.4801(2) 0.7049(2) 0.19158(12) 0.0714(9) Uiso 1.000000 R
C4 C 0.3634(2) 0.7063(2) 0.24475(13) 0.0600(7) Uani 1.000000 .
H4 H 0.3227(2) 0.7335(2) 0.21428(13) 0.0720(9) Uiso 1.000000 R
C3 C 0.3296(2) 0.6830(2) 0.30303(13) 0.0589(7) Uani 1.000000 .
H3 H 0.2657(2) 0.6940(2) 0.31200(13) 0.0707(8) Uiso 1.000000 R
C24 C 0.6216(2) 0.2027(2) 0.48356(13) 0.0617(7) Uani 1.000000 .
H24a H 0.6297(14) 0.1268(3) 0.47207(17) 0.0925(11) Uiso 1.000000 GR
H24b H 0.6784(8) 0.2289(10) 0.5034(5) 0.0925(11) Uiso 1.000000 GR
H24c H 0.5691(6) 0.2092(13) 0.5119(4) 0.0925(11) Uiso 1.000000 GR
C18 C 0.6666(3) 0.9151(2) 0.28023(14) 0.0788(10) Uani 1.000000 .
H18a H 0.6759(17) 0.8889(3) 0.23842(19) 0.1182(15) Uiso 1.000000 GR
H18b H 0.6081(7) 0.9555(11) 0.2825(8) 0.1182(15) Uiso 1.000000 GR
H18c H 0.7183(10) 0.9624(10) 0.2917(7) 0.1182(15) Uiso 1.000000 GR
C14 C 0.6123(4) 1.0367(3) 0.64201(15) 0.1092(15) Uani 1.000000 .
H14a H 0.598(2) 1.1141(6) 0.64052(15) 0.164(2) Uiso 1.000000 GR
H14b H 0.5617(15) 0.9987(19) 0.6629(5) 0.164(2) Uiso 1.000000 GR
H14c H 0.6706(8) 1.025(2) 0.6643(5) 0.164(2) Uiso 1.000000 GR

loop_
_atom_site_aniso_label
_atom_site_aniso_U_11
_atom_site_aniso_U_22
_atom_site_aniso_U_33
_atom_site_aniso_U_12
_atom_site_aniso_U_13
_atom_site_aniso_U_23
S21 0.0797(5) 0.0338(3) 0.0432(4) 0.0005(3) -0.0050(3) -0.0016(2)
O25 0.0683(12) 0.0421(9) 0.0446(9) 0.0000(8) -0.0012(8) 0.0026(7)
O17 0.0751(13) 0.0445(9) 0.0503(10) 0.0022(8) 0.0108(9) 0.0112(7)
O23 0.0760(13) 0.0349(8) 0.0631(11) 0.0075(8) -0.0048(9) 0.0038(7)
O15 0.0925(16) 0.0578(11) 0.0503(10) -0.0029(10) -0.0065(10) -0.0024(9)
O19 0.1063(16) 0.0355(9) 0.0672(12) 0.0011(10) 0.0040(11) 0.0037(8)
N20 0.0587(13) 0.0448(11) 0.0470(11) -0.0095(10) 0.0009(10) 0.0009(9)
N11 0.0730(15) 0.0364(10) 0.0509(12) -0.0066(10) -0.0012(10) -0.0026(8)
O13 0.142(2) 0.0463(10) 0.0617(12) -0.0057(12) -0.0037(12) -0.0128(8)
C22 0.0478(14) 0.0347(11) 0.0486(13) 0.0016(10) 0.0048(11) 0.0033(10)
C10 0.0369(12) 0.0372(11) 0.0513(13) -0.0031(10) -0.0014(10) 0.0008(9)
C9 0.0398(12) 0.0349(11) 0.0469(13) -0.0004(10) 0.0008(10) 0.0013(9)
C1 0.0489(14) 0.0311(10) 0.0408(12) -0.0010(10) -0.0007(10) -0.0005(9)
C7 0.0503(14) 0.0324(10) 0.0350(11) -0.0010(10) 0.0037(10) -0.0010(8)
C8 0.0467(13) 0.0358(11) 0.0448(12) 0.0052(10) 0.0029(10) 0.0034(9)
C16 0.0478(14) 0.0407(13) 0.0535(14) 0.0010(11) -0.0009(11) 0.0031(10)
C6 0.0559(16) 0.0516(13) 0.0426(13) 0.0012(12) 0.0022(11) 0.0047(10)
C2 0.0535(15) 0.0458(12) 0.0484(13) -0.0015(12) 0.0029(12) -0.0018(10)
C12 0.0610(17) 0.0482(14) 0.0539(15) -0.0066(13) -0.0074(12) -0.0078(12)
C5 0.080(2) 0.0535(14) 0.0448(14) -0.0006(14) -0.0052(14) 0.0099(11)
C4 0.070(2) 0.0468(14) 0.0627(17) 0.0041(13) -0.0210(15) 0.0065(12)
C3 0.0520(17) 0.0527(15) 0.0721(18) 0.0041(12) -0.0074(14) -0.0030(12)
C24 0.0623(18) 0.0443(13) 0.0783(18) 0.0088(12) -0.0000(14) 0.0200(13)
C18 0.113(3) 0.0601(17) 0.0632(18) 0.0074(17) 0.0112(18) 0.0264(14)
C14 0.197(5) 0.0649(19) 0.066(2) 0.003(3) -0.011(2) -0.0259(16)

loop_
_atom_type_symbol
_atom_type_scat_dispersion_real
_atom_type_scat_dispersion_imag
_atom_type_scat_Cromer_Mann_a1
_atom_type_scat_Cromer_Mann_a2
_atom_type_scat_Cromer_Mann_a3
_atom_type_scat_Cromer_Mann_a4
_atom_type_scat_Cromer_Mann_b1
_atom_type_scat_Cromer_Mann_b2
_atom_type_scat_Cromer_Mann_b3
_atom_type_scat_Cromer_Mann_b4
_atom_type_scat_Cromer_Mann_c
_atom_type_scat_source
_atom_type_scat_dispersion_source
H 0.00000 0.00000 0.49300 0.32291 0.14019 0.04081 10.51090 26.12570 3.14236 57.79970 0.0030380000826 'International Tables Volume C Table 6.1.1.4 (pp. 500-502)' 'Henke, Gullikson and Davis, At. Data and Nucl. Data Tables, 1993, 54, 2'
C 0.00347 0.00161 2.31000 1.02000 1.58860 0.86500 20.84390 10.20750 0.56870 51.65120 0.215599998832 'International Tables Volume C Table 6.1.1.4 (pp. 500-502)' 'Henke, Gullikson and Davis, At. Data and Nucl. Data Tables, 1993, 54, 2'
S 0.12424 0.12443 6.90530 5.20340 1.43790 1.58630 1.46790 22.21510 0.25360 56.17200 0.866900026798 'International Tables Volume C Table 6.1.1.4 (pp. 500-502)' 'Henke, Gullikson and Davis, At. Data and Nucl. Data Tables, 1993, 54, 2'
O 0.01158 0.00611 3.04850 2.28680 1.54630 0.86700 13.27710 5.70110 0.32390 32.90890 0.250800013542 'International Tables Volume C Table 6.1.1.4 (pp. 500-502)' 'Henke, Gullikson and Davis, At. Data and Nucl. Data Tables, 1993, 54, 2'
N 0.00653 0.00323 12.21260 3.13220 2.01250 1.16630 0.00570 9.89330 28.99750 0.58260 -11.5290002823 'International Tables Volume C Table 6.1.1.4 (pp. 500-502)' 'Henke, Gullikson and Davis, At. Data and Nucl. Data Tables, 1993, 54, 2'

loop_
_geom_angle_atom_site_label_1
_geom_angle_atom_site_label_2
_geom_angle_atom_site_label_3
_geom_angle
C7 S21 C22 100.51(10)
C18 O17 C16 116.8(2)
C24 O23 C22 116.7(2)
H20b N20 H20a 109.1
C10 N20 H20a 110.0
C10 N20 H20b 109.1
C10 N11 H11 115.68(12)
C12 N11 H11 115.68(13)
C12 N11 C10 128.6(2)
C14 O13 C12 116.7(2)
O25 C22 S21 127.26(17)
O23 C22 S21 107.31(17)
O23 C22 O25 125.4(2)
N11 C10 N20 116.0(2)
C9 C10 N20 123.7(2)
C9 C10 N11 120.31(19)
C8 C9 C10 118.95(19)
C16 C9 C10 120.2(2)
C16 C9 C8 120.82(19)
C6 C1 C7 122.0(2)
C2 C1 C7 120.0(2)
C2 C1 C6 118.0(2)
C1 C7 S21 104.28(14)
H7 C7 S21 108.39(7)
H7 C7 C1 108.39(12)
C8 C7 S21 111.34(15)
C8 C7 C1 115.77(17)
C8 C7 H7 108.39(12)
C7 C8 C9 112.95(18)
H8a C8 C9 108.99(12)
H8a C8 C7 108.99(12)
H8b C8 C9 108.99(12)
H8b C8 C7 108.99(11)
H8b C8 H8a 107.8
O19 C16 O17 120.5(2)
C9 C16 O17 112.96(19)
C9 C16 O19 126.5(2)
H6 C6 C1 119.38(14)
C5 C6 C1 121.2(3)
C5 C6 H6 119.38(16)
H2 C2 C1 119.83(13)
C3 C2 C1 120.3(2)
C3 C2 H2 119.83(16)
N11 C12 O15 126.7(2)
O13 C12 O15 124.3(2)
O13 C12 N11 109.0(2)
H5 C5 C6 119.96(16)
C4 C5 C6 120.1(2)
C4 C5 H5 119.96(15)
H4 C4 C5 120.03(15)
C3 C4 C5 119.9(2)
C3 C4 H4 120.03(17)
C4 C3 C2 120.4(3)
H3 C3 C2 119.79(16)
H3 C3 C4 119.79(17)
H24a C24 O23 109.5
H24b C24 O23 109.5
H24b C24 H24a 109.5
H24c C24 O23 109.5
H24c C24 H24a 109.5
H24c C24 H24b 109.5
H18a C18 O17 109.5
H18b C18 O17 109.5
H18b C18 H18a 109.5
H18c C18 O17 109.5
H18c C18 H18a 109.5
H18c C18 H18b 109.5
H14a C14 O13 109.5
H14b C14 O13 109.5
H14b C14 H14a 109.5
H14c C14 O13 109.5
H14c C14 H14a 109.5
H14c C14 H14b 109.5

loop_
_geom_bond_atom_site_label_1
_geom_bond_atom_site_label_2
_geom_bond_distance
S21 C22 1.755(2)
S21 C7 1.831(2)
O25 C22 1.193(3)
O17 C16 1.340(3)
O17 C18 1.439(3)
O23 C22 1.339(3)
O23 C24 1.446(3)
O15 C12 1.204(3)
O19 C16 1.231(3)
N20 H20a 0.8628
N20 H20b 0.8622
N20 C10 1.356(3)
N11 H11 0.8600
N11 C10 1.391(3)
N11 C12 1.345(3)
O13 C12 1.329(3)
O13 C14 1.441(3)
C10 C9 1.364(3)
C9 C8 1.509(3)
C9 C16 1.445(3)
C1 C7 1.516(3)
C1 C6 1.386(3)
C1 C2 1.386(3)
C7 H7 0.9800
C7 C8 1.533(3)
C8 H8a 0.9700
C8 H8b 0.9700
C6 H6 0.9300
C6 C5 1.376(3)
C2 H2 0.9300
C2 C3 1.387(4)
C5 H5 0.9300
C5 C4 1.365(4)
C4 H4 0.9300
C4 C3 1.367(4)
C3 H3 0.9300
C24 H24a 0.9600
C24 H24b 0.9600
C24 H24c 0.9600
C18 H18a 0.9600
C18 H18b 0.9600
C18 H18c 0.9600
C14 H14a 0.9600
C14 H14b 0.9600
C14 H14c 0.9600
